data_4302779
loop_
_publ_author_name
'Michael J. Rose'
'Pradip K. Mascharak'

_publ_contact_author_address
;
Department of Chemistry and Biochemistry,
University of California, Santa Cruz,
1156 High Street,
Santa Cruz, CA 95064
USA
;
_publ_contact_author_email pradip@chemsitry.ucsc.edu
_publ_contact_author_fax '+1 831 459 2935'
_publ_contact_author_name 'Pradip Mascharak'
_publ_contact_author_phone '+1 831 459 4251'
_publ_section_title
;
Photosensitization of Ruthenium Nitrosyls to Red Light with an
Isoelectronic Series of Heavy-Atom Chromophores: Experimental and Density
Functional Theory Studies on the Effects of O-, S- and Se-Substituted
Coordinated Dyes
;
_journal_name_full 'Inorganic Chemistry'
_journal_page_first 6904
_journal_page_last 6917
_journal_paper_doi 10.1021/ic900899j
_journal_volume 48
_journal_year 2009
_chemical_formula_sum 'C12 H6 N O2 Se'
_chemical_formula_weight 275.14
_chemical_name_systematic
; 
 ? 
;
_space_group_IT_number 2
_symmetry_cell_setting triclinic
_symmetry_space_group_name_Hall '-P 1'
_symmetry_space_group_name_H-M 'P -1'
_atom_sites_solution_hydrogens geom
_atom_sites_solution_primary direct
_atom_sites_solution_secondary difmap
_audit_creation_method SHELXL-97
_cell_angle_alpha 103.180(2)
_cell_angle_beta 96.138(2)
_cell_angle_gamma 96.173(2)
_cell_formula_units_Z 4
_cell_length_a 7.4489(12)
_cell_length_b 10.9453(17)
_cell_length_c 12.295(2)
_cell_measurement_reflns_used 9561
_cell_measurement_temperature 150(2)
_cell_measurement_theta_max 23.60
_cell_measurement_theta_min 2.51
_cell_volume 961.4(3)
_computing_cell_refinement 'Bruker SAINT v7.34'
_computing_data_collection 'Bruker APEX-II v2.1-4'
_computing_data_reduction 'Bruker SAINT v7.34'
_computing_structure_refinement 'SHELXL-97 (Sheldrick, 1997)'
_computing_structure_solution 'SHELXS-97 (Sheldrick, 1990)'
_diffrn_ambient_temperature 150(2)
_diffrn_detector_area_resol_mean 83.33
_diffrn_measured_fraction_theta_full 0.989
_diffrn_measured_fraction_theta_max 0.989
_diffrn_measurement_device_type 'Bruker APEX-II'
_diffrn_measurement_method \w/2\q-scans
_diffrn_radiation_monochromator graphite
_diffrn_radiation_source 'fine-focus sealed tube'
_diffrn_radiation_type MoK\a
_diffrn_radiation_wavelength 0.71073
_diffrn_reflns_av_R_equivalents 0.0239
_diffrn_reflns_av_sigmaI/netI 0.0317
_diffrn_reflns_limit_h_max 9
_diffrn_reflns_limit_h_min -9
_diffrn_reflns_limit_k_max 13
_diffrn_reflns_limit_k_min -13
_diffrn_reflns_limit_l_max 15
_diffrn_reflns_limit_l_min -15
_diffrn_reflns_number 9562
_diffrn_reflns_theta_full 26.36
_diffrn_reflns_theta_max 26.36
_diffrn_reflns_theta_min 1.93
_exptl_absorpt_coefficient_mu 3.885
_exptl_absorpt_correction_T_max 0.91397
_exptl_absorpt_correction_T_min 0.64702
_exptl_absorpt_correction_type empirical
_exptl_absorpt_process_details 'Sheldrick, 2007'
_exptl_crystal_colour red
_exptl_crystal_density_diffrn 1.901
_exptl_crystal_density_method 'not measured'
_exptl_crystal_description block
_exptl_crystal_F_000 540
_exptl_crystal_size_max 0.10
_exptl_crystal_size_mid 0.10
_exptl_crystal_size_min 0.08
_refine_diff_density_max 1.009
_refine_diff_density_min -0.565
_refine_diff_density_rms 0.087
_refine_ls_extinction_method none
_refine_ls_goodness_of_fit_ref 0.803
_refine_ls_hydrogen_treatment mixed
_refine_ls_matrix_type full
_refine_ls_number_parameters 301
_refine_ls_number_reflns 3891
_refine_ls_number_restraints 0
_refine_ls_restrained_S_all 0.803
_refine_ls_R_factor_all 0.0372
_refine_ls_R_factor_gt 0.0293
_refine_ls_shift/su_max 0.040
_refine_ls_shift/su_mean 0.001
_refine_ls_structure_factor_coef Fsqd
_refine_ls_weighting_details 'calc w=1/[\s^2^(Fo^2^)+(0.1000P)^2^+0.0000P] where P=(Fo^2^+2Fc^2^)/3'
_refine_ls_weighting_scheme calc
_refine_ls_wR_factor_gt 0.0946
_refine_ls_wR_factor_ref 0.1023
_reflns_number_gt 3326
_reflns_number_total 3891
_reflns_threshold_expression >2sigma(I)
_cod_data_source_file ic900899j_si_002_2.cif
_cod_data_source_block Seln
_cod_database_code 4302779

loop_
_symmetry_equiv_pos_as_xyz
'x, y, z'
'-x, -y, -z'

loop_
_atom_site_label
_atom_site_type_symbol
_atom_site_fract_x
_atom_site_fract_y
_atom_site_fract_z
_atom_site_U_iso_or_equiv
_atom_site_adp_type
_atom_site_occupancy
_atom_site_symmetry_multiplicity
_atom_site_calc_flag
_atom_site_refinement_flags
_atom_site_disorder_assembly
_atom_site_disorder_group
Se1 Se 0.29637(4) 1.03960(3) 0.70151(2) 0.01782(11) Uani 1 1 d . . .
Se2 Se -0.26025(4) 0.67814(3) -0.19939(2) 0.02188(12) Uani 1 1 d . . .
O1 O 0.0608(3) 1.4504(2) 0.6396(2) 0.0227(5) Uani 1 1 d . . .
H1 H 0.068(11) 1.477(8) 0.712(8) 0.027 Uiso 0.50 1 d P . .
O2 O 0.4611(3) 0.5903(2) 0.5776(2) 0.0237(5) Uani 1 1 d . . .
H2 H 0.482(12) 0.543(8) 0.538(7) 0.028 Uiso 0.50 1 d P . .
O3 O 0.3810(3) 0.9261(2) -0.0779(2) 0.0262(6) Uani 1 1 d . . .
H3 H 0.449(12) 0.952(9) -0.048(7) 0.031 Uiso 0.50 1 d P . .
O4 O -0.9056(3) 0.4991(2) -0.1418(2) 0.0228(5) Uani 1 1 d . . .
H4 H -0.918(11) 0.486(7) -0.218(8) 0.027 Uiso 0.50 1 d P . .
N1 N 0.2318(3) 0.9900(2) 0.4276(2) 0.0193(5) Uani 1 1 d . . .
N2 N -0.2481(3) 0.7630(2) 0.0717(2) 0.0194(5) Uani 1 1 d . . .
C1 C 0.2138(4) 1.1424(3) 0.6088(2) 0.0162(6) Uani 1 1 d . . .
C2 C 0.1688(4) 1.2588(3) 0.6596(3) 0.0183(6) Uani 1 1 d . . .
H2A H 0.1788 1.2837 0.7378 0.022 Uiso 1 1 calc R . .
C3 C 0.1074(4) 1.3411(3) 0.5938(3) 0.0194(6) Uani 1 1 d . . .
C4 C 0.0951(4) 1.3027(3) 0.4744(3) 0.0218(7) Uani 1 1 d . . .
H4A H 0.0580 1.3564 0.4302 0.026 Uiso 1 1 calc R . .
C5 C 0.1377(4) 1.1872(3) 0.4252(3) 0.0215(6) Uani 1 1 d . . .
H5A H 0.1277 1.1631 0.3470 0.026 Uiso 1 1 calc R . .
C6 C 0.1974(4) 1.1010(3) 0.4884(3) 0.0183(6) Uani 1 1 d . . .
C7 C 0.2892(4) 0.8968(3) 0.4718(2) 0.0175(6) Uani 1 1 d . . .
C8 C 0.3146(4) 0.7840(3) 0.3929(3) 0.0213(6) Uani 1 1 d . . .
H8A H 0.2918 0.7801 0.3162 0.026 Uiso 1 1 calc R . .
C9 C 0.3705(4) 0.6832(3) 0.4255(3) 0.0211(6) Uani 1 1 d . . .
H9A H 0.3852 0.6117 0.3714 0.025 Uiso 1 1 calc R . .
C10 C 0.4074(4) 0.6851(3) 0.5429(3) 0.0198(6) Uani 1 1 d . . .
C11 C 0.3844(4) 0.7961(3) 0.6224(3) 0.0187(6) Uani 1 1 d . . .
H11A H 0.4086 0.7998 0.6990 0.022 Uiso 1 1 calc R . .
C12 C 0.3269(4) 0.8985(3) 0.5886(3) 0.0181(6) Uani 1 1 d . . .
C13 C -0.0734(4) 0.7725(3) -0.0875(3) 0.0188(6) Uani 1 1 d . . .
C14 C 0.0869(4) 0.8139(3) -0.1218(3) 0.0199(6) Uani 1 1 d . . .
H14A H 0.1003 0.7925 -0.1979 0.024 Uiso 1 1 calc R . .
C15 C 0.2312(4) 0.8885(3) -0.0431(3) 0.0221(7) Uani 1 1 d . . .
C16 C 0.2063(4) 0.9208(3) 0.0740(3) 0.0219(7) Uani 1 1 d . . .
H16A H 0.2982 0.9721 0.1271 0.026 Uiso 1 1 calc R . .
C17 C 0.0490(4) 0.8765(3) 0.1072(3) 0.0224(7) Uani 1 1 d . . .
H17A H 0.0372 0.8960 0.1835 0.027 Uiso 1 1 calc R . .
C18 C -0.0994(4) 0.8007(3) 0.0284(2) 0.0186(6) Uani 1 1 d . . .
C19 C -0.4020(4) 0.6965(3) 0.0120(2) 0.0172(6) Uani 1 1 d . . .
C20 C -0.5451(4) 0.6654(3) 0.0748(3) 0.0210(6) Uani 1 1 d . . .
H20A H -0.5241 0.6909 0.1531 0.025 Uiso 1 1 calc R . .
C21 C -0.7087(4) 0.6006(3) 0.0248(3) 0.0216(7) Uani 1 1 d . . .
H21A H -0.7976 0.5824 0.0687 0.026 Uiso 1 1 calc R . .
C22 C -0.7460(4) 0.5598(3) -0.0957(3) 0.0203(6) Uani 1 1 d . . .
C23 C -0.6081(4) 0.5881(3) -0.1608(3) 0.0200(6) Uani 1 1 d . . .
H23A H -0.6308 0.5631 -0.2391 0.024 Uiso 1 1 calc R . .
C24 C -0.4420(4) 0.6521(3) -0.1089(2) 0.0173(6) Uani 1 1 d . . .

loop_
_atom_site_aniso_label
_atom_site_aniso_U_11
_atom_site_aniso_U_22
_atom_site_aniso_U_33
_atom_site_aniso_U_23
_atom_site_aniso_U_13
_atom_site_aniso_U_12
Se1 0.02366(19) 0.01569(18) 0.01474(18) 0.00352(12) 0.00253(12) 0.00588(13)
Se2 0.01799(18) 0.0296(2) 0.01608(18) 0.00374(14) 0.00259(13) -0.00165(14)
O1 0.0253(12) 0.0165(11) 0.0262(12) 0.0058(9) 0.0004(10) 0.0038(9)
O2 0.0301(13) 0.0181(12) 0.0238(12) 0.0035(9) 0.0049(10) 0.0090(10)
O3 0.0187(12) 0.0307(14) 0.0292(14) 0.0103(11) 0.0018(10) -0.0023(10)
O4 0.0191(11) 0.0202(12) 0.0269(13) 0.0034(9) 0.0031(9) -0.0013(9)
N1 0.0183(13) 0.0226(14) 0.0182(13) 0.0069(10) 0.0054(10) 0.0006(11)
N2 0.0215(13) 0.0204(13) 0.0184(13) 0.0066(10) 0.0042(11) 0.0065(11)
C1 0.0144(13) 0.0183(15) 0.0168(14) 0.0062(11) 0.0017(11) 0.0018(11)
C2 0.0185(15) 0.0175(15) 0.0181(15) 0.0046(12) 0.0002(12) 0.0006(12)
C3 0.0136(14) 0.0203(15) 0.0252(16) 0.0074(12) 0.0044(12) 0.0014(12)
C4 0.0224(16) 0.0221(16) 0.0233(16) 0.0121(13) -0.0001(13) 0.0025(13)
C5 0.0205(15) 0.0258(17) 0.0191(15) 0.0093(13) 0.0009(12) 0.0007(13)
C6 0.0159(14) 0.0174(15) 0.0214(15) 0.0057(12) 0.0021(12) -0.0003(12)
C7 0.0156(14) 0.0176(15) 0.0197(15) 0.0041(12) 0.0039(12) 0.0028(12)
C8 0.0215(16) 0.0241(16) 0.0170(15) 0.0024(12) 0.0033(12) 0.0022(13)
C9 0.0238(16) 0.0168(15) 0.0204(15) -0.0014(12) 0.0061(13) 0.0029(13)
C10 0.0164(14) 0.0167(15) 0.0262(16) 0.0051(12) 0.0043(12) 0.0006(12)
C11 0.0161(14) 0.0228(16) 0.0183(15) 0.0072(12) 0.0022(12) 0.0031(12)
C12 0.0145(14) 0.0179(15) 0.0208(15) 0.0015(12) 0.0052(12) 0.0014(12)
C13 0.0196(15) 0.0164(15) 0.0195(15) 0.0051(11) -0.0020(12) 0.0016(12)
C14 0.0205(15) 0.0208(16) 0.0196(15) 0.0072(12) 0.0027(12) 0.0025(13)
C15 0.0199(15) 0.0173(15) 0.0312(17) 0.0108(13) 0.0009(13) 0.0033(13)
C16 0.0206(16) 0.0185(16) 0.0235(16) 0.0024(12) -0.0029(13) 0.0006(13)
C17 0.0247(16) 0.0226(16) 0.0174(15) 0.0006(12) 0.0005(13) 0.0048(13)
C18 0.0207(15) 0.0146(14) 0.0206(15) 0.0044(12) 0.0023(12) 0.0035(12)
C19 0.0206(15) 0.0148(14) 0.0167(14) 0.0042(11) 0.0032(12) 0.0034(12)
C20 0.0255(16) 0.0206(16) 0.0176(15) 0.0053(12) 0.0033(13) 0.0045(13)
C21 0.0215(16) 0.0207(16) 0.0245(16) 0.0055(13) 0.0091(13) 0.0049(13)
C22 0.0217(15) 0.0159(15) 0.0246(16) 0.0057(12) 0.0025(13) 0.0072(12)
C23 0.0215(15) 0.0215(16) 0.0179(15) 0.0049(12) 0.0036(12) 0.0054(13)
C24 0.0209(15) 0.0147(14) 0.0199(15) 0.0097(11) 0.0062(12) 0.0034(12)

loop_
_atom_type_symbol
_atom_type_description
_atom_type_scat_dispersion_real
_atom_type_scat_dispersion_imag
_atom_type_scat_source
C C 0.0033 0.0016 'International Tables Vol C Tables 4.2.6.8 and 6.1.1.4'
H H 0.0000 0.0000 'International Tables Vol C Tables 4.2.6.8 and 6.1.1.4'
N N 0.0061 0.0033 'International Tables Vol C Tables 4.2.6.8 and 6.1.1.4'
O O 0.0106 0.0060 'International Tables Vol C Tables 4.2.6.8 and 6.1.1.4'
Se Se -0.0929 2.2259 'International Tables Vol C Tables 4.2.6.8 and 6.1.1.4'

loop_
_geom_angle_atom_site_label_1
_geom_angle_atom_site_label_2
_geom_angle_atom_site_label_3
_geom_angle
_geom_angle_site_symmetry_1
_geom_angle_site_symmetry_3
_geom_angle_publ_flag
C12 Se1 C1 98.72(13) . . ?
C24 Se2 C13 99.69(13) . . ?
C3 O1 H1 122(5) . . ?
C10 O2 H2 116(8) . . ?
C15 O3 H3 125(9) . . ?
C22 O4 H4 111(5) . . ?
C6 N1 C7 124.5(3) . . ?
C19 N2 C18 125.4(3) . . ?
C2 C1 C6 120.7(3) . . ?
C2 C1 Se1 118.2(2) . . ?
C6 C1 Se1 121.0(2) . . ?
C1 C2 C3 120.7(3) . . ?
C1 C2 H2A 119.6 . . ?
C3 C2 H2A 119.6 . . ?
O1 C3 C2 121.9(3) . . ?
O1 C3 C4 119.0(3) . . ?
C2 C3 C4 119.1(3) . . ?
C5 C4 C3 119.7(3) . . ?
C5 C4 H4A 120.2 . . ?
C3 C4 H4A 120.2 . . ?
C4 C5 C6 122.9(3) . . ?
C4 C5 H5A 118.6 . . ?
C6 C5 H5A 118.6 . . ?
N1 C6 C5 115.7(3) . . ?
N1 C6 C1 127.4(3) . . ?
C5 C6 C1 116.9(3) . . ?
N1 C7 C12 127.1(3) . . ?
N1 C7 C8 116.2(3) . . ?
C12 C7 C8 116.7(3) . . ?
C9 C8 C7 122.4(3) . . ?
C9 C8 H8A 118.8 . . ?
C7 C8 H8A 118.8 . . ?
C8 C9 C10 120.7(3) . . ?
C8 C9 H9A 119.6 . . ?
C10 C9 H9A 119.6 . . ?
O2 C10 C11 119.6(3) . . ?
O2 C10 C9 122.5(3) . . ?
C11 C10 C9 117.8(3) . . ?
C12 C11 C10 121.2(3) . . ?
C12 C11 H11A 119.4 . . ?
C10 C11 H11A 119.4 . . ?
C11 C12 C7 121.2(3) . . ?
C11 C12 Se1 117.6(2) . . ?
C7 C12 Se1 121.3(2) . . ?
C14 C13 C18 121.7(3) . . ?
C14 C13 Se2 117.6(2) . . ?
C18 C13 Se2 120.7(2) . . ?
C13 C14 C15 120.8(3) . . ?
C13 C14 H14A 119.6 . . ?
C15 C14 H14A 119.6 . . ?
O3 C15 C14 119.5(3) . . ?
O3 C15 C16 122.1(3) . . ?
C14 C15 C16 118.4(3) . . ?
C17 C16 C15 120.2(3) . . ?
C17 C16 H16A 119.9 . . ?
C15 C16 H16A 119.9 . . ?
C16 C17 C18 122.2(3) . . ?
C16 C17 H17A 118.9 . . ?
C18 C17 H17A 118.9 . . ?
N2 C18 C13 126.8(3) . . ?
N2 C18 C17 116.6(3) . . ?
C13 C18 C17 116.6(3) . . ?
N2 C19 C20 116.6(3) . . ?
N2 C19 C24 127.4(3) . . ?
C20 C19 C24 115.9(3) . . ?
C21 C20 C19 122.7(3) . . ?
C21 C20 H20A 118.7 . . ?
C19 C20 H20A 118.7 . . ?
C20 C21 C22 120.2(3) . . ?
C20 C21 H21A 119.9 . . ?
C22 C21 H21A 119.9 . . ?
O4 C22 C23 122.2(3) . . ?
O4 C22 C21 118.9(3) . . ?
C23 C22 C21 118.9(3) . . ?
C24 C23 C22 120.2(3) . . ?
C24 C23 H23A 119.9 . . ?
C22 C23 H23A 119.9 . . ?
C23 C24 C19 122.0(3) . . ?
C23 C24 Se2 118.2(2) . . ?
C19 C24 Se2 119.8(2) . . ?

loop_
_geom_bond_atom_site_label_1
_geom_bond_atom_site_label_2
_geom_bond_distance
_geom_bond_site_symmetry_2
_geom_bond_publ_flag
Se1 C12 1.878(3) . ?
Se1 C1 1.878(3) . ?
Se2 C24 1.880(3) . ?
Se2 C13 1.879(3) . ?
O1 C3 1.300(4) . ?
O1 H1 0.86(9) . ?
O2 C10 1.293(4) . ?
O2 H2 0.67(7) . ?
O3 C15 1.297(4) . ?
O3 H3 0.60(8) . ?
O4 C22 1.300(4) . ?
O4 H4 0.91(9) . ?
N1 C6 1.340(4) . ?
N1 C7 1.348(4) . ?
N2 C19 1.334(4) . ?
N2 C18 1.345(4) . ?
C1 C2 1.378(4) . ?
C1 C6 1.434(4) . ?
C2 C3 1.421(4) . ?
C2 H2A 0.9300 . ?
C3 C4 1.422(4) . ?
C4 C5 1.357(4) . ?
C4 H4A 0.9300 . ?
C5 C6 1.428(4) . ?
C5 H5A 0.9300 . ?
C7 C12 1.429(4) . ?
C7 C8 1.430(4) . ?
C8 C9 1.347(4) . ?
C8 H8A 0.9300 . ?
C9 C10 1.436(4) . ?
C9 H9A 0.9300 . ?
C10 C11 1.414(4) . ?
C11 C12 1.375(4) . ?
C11 H11A 0.9300 . ?
C13 C14 1.373(4) . ?
C13 C18 1.427(4) . ?
C14 C15 1.410(4) . ?
C14 H14A 0.9300 . ?
C15 C16 1.439(4) . ?
C16 C17 1.358(4) . ?
C16 H16A 0.9300 . ?
C17 C18 1.434(4) . ?
C17 H17A 0.9300 . ?
C19 C20 1.438(4) . ?
C19 C24 1.442(4) . ?
C20 C21 1.349(5) . ?
C20 H20A 0.9300 . ?
C21 C22 1.435(4) . ?
C21 H21A 0.9300 . ?
C22 C23 1.418(4) . ?
C23 C24 1.368(4) . ?
C23 H23A 0.9300 . ?
